data_1526333
loop_
_publ_author_name
'Hirschle, C.'
'Roehr, C.'

_publ_section_title
;
 Darstellung und Kristallstruktur der bekannten Zintl-Phasen Cs3 Sb7und
 Cs4 Sb2
;
_journal_name_full 'Zeitschrift fuer Anorganische und Allgemeine Chemie'
_journal_page_first 1992
_journal_page_last 1998
_journal_volume 626
_journal_year 2000
_chemical_formula_sum 'Cs4 Sb2'
_space_group_IT_number 62
_symmetry_space_group_name_Hall '-P 2ac 2n'
_symmetry_space_group_name_H-M 'P n m a'
_cell_angle_alpha 90
_cell_angle_beta 90
_cell_angle_gamma 90
_cell_formula_units_Z 4
_cell_length_a 15.985
_cell_length_b 6.319
_cell_length_c 10.995
_cell_volume 1110.596
_citation_journal_id_ASTM ZAACAB
_cod_data_source_file Hirschle_ZAACAB_2000_765.cif
_cod_data_source_block Cs4Sb2
_cod_database_code 1526333

loop_
_symmetry_equiv_pos_as_xyz
x,y,z
-x+1/2,-y,z+1/2
x+1/2,-y+1/2,-z+1/2
-x,y+1/2,-z
-x,-y,-z
x-1/2,y,-z-1/2
-x-1/2,y-1/2,z-1/2
x,-y-1/2,z

loop_
_atom_site_label
_atom_site_type_symbol
_atom_site_fract_x
_atom_site_fract_y
_atom_site_fract_z
_atom_site_occupancy
_atom_site_U_iso_or_equiv
Cs4 Cs 0.4935 0.25 0.1743 1 0.0
Cs1 Cs 0.24391 0.25 0.23979 1 0.0
Cs3 Cs 0.43929 0.75 0.41361 1 0.0
Sb1 Sb 0.15639 0.25 0.59158 1 0.0
Cs2 Cs 0.20442 0.75 0.40591 1 0.0
Sb2 Sb 0.16182 0.75 0.06288 1 0.0
